data_7718085
loop_
_publ_author_name
'Seuffert, Marcel T.'
'Sedykh, Alexander E.'
'Sch&#xe4;fer, Thomas C'
'Becker, Jonathan'
'M&#xfc;ller-Buschbaum, Klaus'

_publ_section_title
;
 Homoleptic coordination polymers and complexes of transition metals with
 2-(1,2,4-1<i>H</i>-triazol-3-yl) pyridine and tuning towards white-light
 emission.
;
_journal_issue 12
_journal_name_full 'Dalton transactions (Cambridge, England : 2003)'
_journal_page_first 5075
_journal_page_last 5090
_journal_paper_doi 10.1039/d4dt03149k
_journal_volume 54
_journal_year 2025
_chemical_formula_moiety 'C14 H12 Br2 Co N8'
_chemical_formula_sum 'C14 H12 Br2 Co N8'
_chemical_formula_weight 511.07
_space_group_crystal_system triclinic
_space_group_IT_number 2
_space_group_name_Hall '-P 1'
_space_group_name_H-M_alt 'P -1'
_atom_sites_solution_hydrogens geom
_atom_sites_solution_primary dual
_atom_sites_solution_secondary difmap
_audit_creation_method SHELXL-2018/3
_audit_update_record
;
2025-01-23 deposited with the CCDC.	2025-02-18 downloaded from the CCDC.
;
_cell_angle_alpha 80.710(19)
_cell_angle_beta 69.673(16)
_cell_angle_gamma 66.017(17)
_cell_formula_units_Z 1
_cell_length_a 6.632(4)
_cell_length_b 8.066(6)
_cell_length_c 9.104(6)
_cell_measurement_reflns_used 4726
_cell_measurement_temperature 296(2)
_cell_measurement_theta_max 26.71
_cell_measurement_theta_min 2.39
_cell_volume 417.1(5)
_computing_cell_refinement 'SAINT v8.40b (Bruker AXS Inc., 2019)'
_computing_data_collection 'APEX3 Version 2016.1 (Bruker AXS Inc.)'
_computing_data_reduction 'SAINT v8.40b (Bruker AXS Inc., 2019)'
_computing_molecular_graphics shelXle
_computing_publication_material 'SHELXL-2018/3 (Sheldrick, 2018)'
_computing_structure_refinement 'SHELXL-2018/3 (Sheldrick, 2018)'
_computing_structure_solution 'SHELXT 2018/2 (Sheldrick, 2018)'
_diffrn_ambient_temperature 296(2)
_diffrn_detector_area_resol_mean 8.333
_diffrn_measured_fraction_theta_full 1.000
_diffrn_measured_fraction_theta_max 1.000
_diffrn_measurement_device_type 'Bruker X8-APEX II'
_diffrn_measurement_method '\f and \w scans'
_diffrn_radiation_monochromator 'multi-layer mirror'
_diffrn_radiation_type MoK\a
_diffrn_radiation_wavelength 0.71073
_diffrn_reflns_av_R_equivalents 0.0637
_diffrn_reflns_av_unetI/netI 0.0413
_diffrn_reflns_Laue_measured_fraction_full 1.000
_diffrn_reflns_Laue_measured_fraction_max 1.000
_diffrn_reflns_limit_h_max 9
_diffrn_reflns_limit_h_min -9
_diffrn_reflns_limit_k_max 11
_diffrn_reflns_limit_k_min -11
_diffrn_reflns_limit_l_max 12
_diffrn_reflns_limit_l_min -12
_diffrn_reflns_number 19899
_diffrn_reflns_point_group_measured_fraction_full 1.000
_diffrn_reflns_point_group_measured_fraction_max 1.000
_diffrn_reflns_theta_full 25.242
_diffrn_reflns_theta_max 30.031
_diffrn_reflns_theta_min 2.386
_diffrn_source 'rotating-anode (Nonius FR-591)'
_exptl_absorpt_coefficient_mu 5.834
_exptl_absorpt_correction_T_max 0.6216
_exptl_absorpt_correction_T_min 0.5359
_exptl_absorpt_correction_type multi-scan
_exptl_absorpt_process_details SADABS-2016/2
_exptl_crystal_colour pink
_exptl_crystal_density_diffrn 2.034
_exptl_crystal_density_method 'not measured'
_exptl_crystal_description block
_exptl_crystal_F_000 249
_exptl_crystal_size_max 0.132
_exptl_crystal_size_mid 0.120
_exptl_crystal_size_min 0.090
_refine_diff_density_max 0.647
_refine_diff_density_min -0.599
_refine_diff_density_rms 0.124
_refine_ls_extinction_method none
_refine_ls_goodness_of_fit_ref 1.018
_refine_ls_hydrogen_treatment mixed
_refine_ls_matrix_type full
_refine_ls_number_parameters 116
_refine_ls_number_reflns 2446
_refine_ls_number_restraints 0
_refine_ls_restrained_S_all 1.018
_refine_ls_R_factor_all 0.0454
_refine_ls_R_factor_gt 0.0292
_refine_ls_shift/su_max 0.001
_refine_ls_shift/su_mean 0.000
_refine_ls_structure_factor_coef Fsqd
_refine_ls_weighting_details 'w=1/[\s^2^(Fo^2^)+(0.0219P)^2^+0.4600P] where P=(Fo^2^+2Fc^2^)/3'
_refine_ls_weighting_scheme calc
_refine_ls_wR_factor_gt 0.0544
_refine_ls_wR_factor_ref 0.0589
_reflns_Friedel_coverage 0.000
_reflns_number_gt 2015
_reflns_number_total 2446
_reflns_threshold_expression 'I > 2\s(I)'
_cod_data_source_file d4dt03149k2.cif
_cod_data_source_block CoBr2(Hpt)2
_cod_depositor_comments
;
The following automatic conversions were performed:

data item '_atom_sites_solution_secondary' value 'diffmap' was
changed to 'difmap'.

Automatic conversion script
Id: cif_fix_values 8170 2020-07-09 18:12:32Z antanas 

 Adding full bibliography for 7718082--7718095.cif.
;
_cod_database_code 7718085
_shelx_shelxl_version_number 2018/3
_shelx_space_group_comment
;
The symmetry employed for this shelxl refinement is uniquely defined
by the following loop, which should always be used as a source of
symmetry information in preference to the above space-group names.
They are only intended as comments.
;
_shelx_estimated_absorpt_t_min 0.513
_shelx_estimated_absorpt_t_max 0.622

loop_
_space_group_symop_operation_xyz
'x, y, z'
'-x, -y, -z'

loop_
_atom_site_label
_atom_site_type_symbol
_atom_site_fract_x
_atom_site_fract_y
_atom_site_fract_z
_atom_site_U_iso_or_equiv
_atom_site_adp_type
_atom_site_occupancy
_atom_site_site_symmetry_order
_atom_site_calc_flag
_atom_site_refinement_flags_posn
_atom_site_refinement_flags_adp
_atom_site_refinement_flags_occupancy
_atom_site_disorder_assembly
_atom_site_disorder_group
Co1 Co 0.500000 0.500000 0.500000 0.00989(10) Uani 1 2 d S . P . .
Br2 Br 0.66503(4) 0.73558(3) 0.31969(3) 0.01186(7) Uani 1 1 d . . . . .
N1_1 N 0.4735(4) 0.4113(3) 0.2997(2) 0.0111(4) Uani 1 1 d . . . . .
C2_1 C 0.6547(4) 0.2630(3) 0.2295(3) 0.0113(5) Uani 1 1 d . . . . .
C3_1 C 0.6588(4) 0.1822(4) 0.1044(3) 0.0145(5) Uani 1 1 d . . . . .
H3_1 H 0.785593 0.079673 0.059129 0.017 Uiso 1 1 calc R U . . .
C4_1 C 0.4710(5) 0.2571(4) 0.0483(3) 0.0164(5) Uani 1 1 d . . . . .
H4_1 H 0.469027 0.205204 -0.035087 0.020 Uiso 1 1 calc R U . . .
C5_1 C 0.2856(4) 0.4104(4) 0.1178(3) 0.0148(5) Uani 1 1 d . . . . .
H5_1 H 0.158049 0.463865 0.081206 0.018 Uiso 1 1 calc R U . . .
C6_1 C 0.2936(4) 0.4828(3) 0.2431(3) 0.0133(5) Uani 1 1 d . . . . .
H6_1 H 0.168593 0.585549 0.289706 0.016 Uiso 1 1 calc R U . . .
C7_1 C 0.8479(4) 0.2002(3) 0.2938(3) 0.0111(5) Uani 1 1 d . . . . .
N8_1 N 1.0485(4) 0.0626(3) 0.2416(3) 0.0143(4) Uani 1 1 d . . . . .
N9_1 N 1.1651(4) 0.0656(3) 0.3369(2) 0.0126(4) Uani 1 1 d . . . . .
H9_1 H 1.305(5) -0.010(3) 0.3318(3) 0.015 Uiso 1 1 calc R U . . .
C10_1 C 1.0378(4) 0.1980(3) 0.4389(3) 0.0123(5) Uani 1 1 d . . . . .
H10_1 H 1.084828 0.223947 0.514545 0.015 Uiso 1 1 calc R U . . .
N11_1 N 0.8325(3) 0.2880(3) 0.4162(2) 0.0104(4) Uani 1 1 d . . . . .

loop_
_atom_site_aniso_label
_atom_site_aniso_U_11
_atom_site_aniso_U_22
_atom_site_aniso_U_33
_atom_site_aniso_U_23
_atom_site_aniso_U_13
_atom_site_aniso_U_12
Co1 0.0085(2) 0.0101(2) 0.0116(2) -0.00177(18) -0.00488(18) -0.00203(18)
Br2 0.00954(12) 0.01223(12) 0.01483(13) 0.00056(9) -0.00581(9) -0.00379(9)
N1_1 0.0116(10) 0.0105(10) 0.0121(10) 0.0000(8) -0.0038(8) -0.0052(8)
C2_1 0.0096(11) 0.0133(12) 0.0122(12) 0.0018(9) -0.0039(9) -0.0059(10)
C3_1 0.0140(12) 0.0148(12) 0.0140(12) -0.0015(10) -0.0029(10) -0.0055(10)
C4_1 0.0221(14) 0.0222(14) 0.0102(12) 0.0002(10) -0.0063(10) -0.0127(11)
C5_1 0.0142(12) 0.0182(13) 0.0155(12) 0.0021(10) -0.0082(10) -0.0076(10)
C6_1 0.0107(12) 0.0145(12) 0.0143(12) 0.0007(10) -0.0049(10) -0.0040(10)
C7_1 0.0096(11) 0.0109(11) 0.0111(11) -0.0015(9) -0.0019(9) -0.0029(9)
N8_1 0.0127(10) 0.0148(11) 0.0157(11) -0.0021(9) -0.0063(9) -0.0033(9)
N9_1 0.0079(10) 0.0126(10) 0.0163(11) 0.0001(9) -0.0058(8) -0.0014(8)
C10_1 0.0124(12) 0.0125(12) 0.0139(12) 0.0015(10) -0.0048(10) -0.0067(10)
N11_1 0.0107(10) 0.0105(10) 0.0112(10) 0.0001(8) -0.0054(8) -0.0035(8)

loop_
_atom_type_symbol
_atom_type_description
_atom_type_scat_dispersion_real
_atom_type_scat_dispersion_imag
_atom_type_scat_source
C C 0.0033 0.0016 'International Tables Vol C Tables 4.2.6.8 and 6.1.1.4'
H H 0.0000 0.0000 'International Tables Vol C Tables 4.2.6.8 and 6.1.1.4'
N N 0.0061 0.0033 'International Tables Vol C Tables 4.2.6.8 and 6.1.1.4'
Br Br -0.2901 2.4595 'International Tables Vol C Tables 4.2.6.8 and 6.1.1.4'
Co Co 0.3494 0.9721 'International Tables Vol C Tables 4.2.6.8 and 6.1.1.4'

loop_
_geom_angle_atom_site_label_1
_geom_angle_atom_site_label_2
_geom_angle_atom_site_label_3
_geom_angle
_geom_angle_site_symmetry_1
_geom_angle_site_symmetry_3
_geom_angle_publ_flag
N11_1 Co1 N11_1 180.0 2_666 . ?
N11_1 Co1 N1_1 101.94(9) 2_666 . ?
N11_1 Co1 N1_1 78.06(8) . . ?
N11_1 Co1 N1_1 78.06(9) 2_666 2_666 ?
N11_1 Co1 N1_1 101.94(9) . 2_666 ?
N1_1 Co1 N1_1 180.0 . 2_666 ?
N11_1 Co1 Br2 90.32(7) 2_666 . ?
N11_1 Co1 Br2 89.68(7) . . ?
N1_1 Co1 Br2 89.76(7) . . ?
N1_1 Co1 Br2 90.24(7) 2_666 . ?
N11_1 Co1 Br2 89.68(7) 2_666 2_666 ?
N11_1 Co1 Br2 90.32(7) . 2_666 ?
N1_1 Co1 Br2 90.24(7) . 2_666 ?
N1_1 Co1 Br2 89.76(7) 2_666 2_666 ?
Br2 Co1 Br2 180.0 . 2_666 ?
C6_1 N1_1 C2_1 117.7(2) . . ?
C6_1 N1_1 Co1 126.72(17) . . ?
C2_1 N1_1 Co1 115.50(16) . . ?
N1_1 C2_1 C3_1 122.7(2) . . ?
N1_1 C2_1 C7_1 113.9(2) . . ?
C3_1 C2_1 C7_1 123.4(2) . . ?
C4_1 C3_1 C2_1 118.7(2) . . ?
C4_1 C3_1 H3_1 120.6 . . ?
C2_1 C3_1 H3_1 120.6 . . ?
C3_1 C4_1 C5_1 119.1(2) . . ?
C3_1 C4_1 H4_1 120.4 . . ?
C5_1 C4_1 H4_1 120.4 . . ?
C4_1 C5_1 C6_1 118.8(2) . . ?
C4_1 C5_1 H5_1 120.6 . . ?
C6_1 C5_1 H5_1 120.6 . . ?
N1_1 C6_1 C5_1 122.9(2) . . ?
N1_1 C6_1 H6_1 118.5 . . ?
C5_1 C6_1 H6_1 118.5 . . ?
N8_1 C7_1 N11_1 114.2(2) . . ?
N8_1 C7_1 C2_1 125.6(2) . . ?
N11_1 C7_1 C2_1 120.1(2) . . ?
C7_1 N8_1 N9_1 101.9(2) . . ?
C10_1 N9_1 N8_1 111.3(2) . . ?
C10_1 N9_1 H9_1 124.3 . . ?
N8_1 N9_1 H9_1 124.3 . . ?
N9_1 C10_1 N11_1 109.5(2) . . ?
N9_1 C10_1 H10_1 125.2 . . ?
N11_1 C10_1 H10_1 125.2 . . ?
C10_1 N11_1 C7_1 103.1(2) . . ?
C10_1 N11_1 Co1 144.85(18) . . ?
C7_1 N11_1 Co1 112.01(16) . . ?

loop_
_geom_bond_atom_site_label_1
_geom_bond_atom_site_label_2
_geom_bond_distance
_geom_bond_site_symmetry_2
_geom_bond_publ_flag
Co1 N11_1 2.134(2) 2_666 ?
Co1 N11_1 2.135(2) . ?
Co1 N1_1 2.148(2) . ?
Co1 N1_1 2.148(2) 2_666 ?
Co1 Br2 2.6341(13) . ?
Co1 Br2 2.6341(13) 2_666 ?
N1_1 C6_1 1.339(3) . ?
N1_1 C2_1 1.352(3) . ?
C2_1 C3_1 1.388(4) . ?
C2_1 C7_1 1.462(3) . ?
C3_1 C4_1 1.381(4) . ?
C3_1 H3_1 0.9300 . ?
C4_1 C5_1 1.385(4) . ?
C4_1 H4_1 0.9300 . ?
C5_1 C6_1 1.389(4) . ?
C5_1 H5_1 0.9300 . ?
C6_1 H6_1 0.9300 . ?
C7_1 N8_1 1.326(3) . ?
C7_1 N11_1 1.368(3) . ?
N8_1 N9_1 1.357(3) . ?
N9_1 C10_1 1.326(3) . ?
N9_1 H9_1 0.87(3) . ?
C10_1 N11_1 1.329(3) . ?
C10_1 H10_1 0.9300 . ?
